data_1560001
loop_
_publ_author_name
'Normand, Adrien T.'
'Sosa Carrizo, E. Daiann'
'Magnoux, Corentin'
'Lobato, Esteban'
'Cattey, H\'el\`ene'
'Richard, Philippe'
'Brand\`es, St\'ephane'
'Devillers, Charles H.'
'Romieu, Anthony'
'Le Gendre, Pierre'
'Fleurat-Lessard, Paul'

_publ_section_title
;
 Reappraising Schmidpeter's bis(iminophosphoranyl)phosphides: coordination
 to transition metals and bonding analysis.
;
_journal_issue 1
_journal_name_full 'Chemical science'
_journal_page_first 253
_journal_page_last 269
_journal_paper_doi 10.1039/d0sc04736h
_journal_volume 12
_journal_year 2020
_chemical_formula_moiety 'C56 H94 Br2 Cl2 Cu2 N6 P6 Ti2, 2.28(C H2 Cl2)'
_chemical_formula_sum 'C58.28 H98.56 Br2 Cl6.56 Cu2 N6 P6 Ti2'
_chemical_formula_weight 1684.42
_space_group_crystal_system monoclinic
_space_group_IT_number 14
_space_group_name_Hall '-P 2ybc'
_space_group_name_H-M_alt 'P 1 21/c 1'
_atom_sites_solution_hydrogens mixed
_audit_creation_date 2018-12-14
_audit_creation_method
;
Olex2 1.2
(compiled 2018.05.29 svn.r3508 for OlexSys, GUI svn.r5506)
;
_audit_update_record
;
2020-02-19 deposited with the CCDC.	2020-10-26 downloaded from the CCDC.
;
_cell_angle_alpha 90
_cell_angle_beta 90.810(2)
_cell_angle_gamma 90
_cell_formula_units_Z 2
_cell_length_a 11.6149(6)
_cell_length_b 16.6838(8)
_cell_length_c 20.0416(9)
_cell_measurement_reflns_used 9842
_cell_measurement_temperature 100
_cell_measurement_theta_max 27.54
_cell_measurement_theta_min 2.97
_cell_volume 3883.3(3)
_computing_cell_refinement 'SAINT V8.38A (Bruker, 2016)'
_computing_data_collection 'APEX3 (Bruker, 2015)'
_computing_data_reduction 'SAINT V8.38A (Bruker, 2016)'
_computing_molecular_graphics 'Olex2 (Dolomanov et al., 2009)'
_computing_publication_material 'Olex2 (Dolomanov et al., 2009)'
_computing_structure_refinement 'ShelXL (Sheldrick, 2015)'
_computing_structure_solution 'ShelXT (Sheldrick, 2015)'
_diffrn_ambient_temperature 100.0
_diffrn_detector CMOS
_diffrn_detector_area_resol_mean '1024 x 1024'
_diffrn_detector_type 'Photon 100'
_diffrn_measured_fraction_theta_full 0.998
_diffrn_measured_fraction_theta_max 0.995
_diffrn_measurement_device '\k-geometry diffractometer triump Mo'
_diffrn_measurement_device_type 'Bruker D8 VENTURE'
_diffrn_measurement_method '\f and \w scans''
_diffrn_radiation_collimation '0.6 mm'
_diffrn_radiation_monochromator 'TRIUMPH curved crystal'
_diffrn_radiation_probe x-ray
_diffrn_radiation_type MoK\a
_diffrn_radiation_wavelength 0.71073
_diffrn_reflns_av_R_equivalents 0.0391
_diffrn_reflns_av_unetI/netI 0.0324
_diffrn_reflns_Laue_measured_fraction_full 0.998
_diffrn_reflns_Laue_measured_fraction_max 0.995
_diffrn_reflns_limit_h_max 15
_diffrn_reflns_limit_h_min -15
_diffrn_reflns_limit_k_max 21
_diffrn_reflns_limit_k_min -21
_diffrn_reflns_limit_l_max 26
_diffrn_reflns_limit_l_min -26
_diffrn_reflns_number 51118
_diffrn_reflns_point_group_measured_fraction_full 0.998
_diffrn_reflns_point_group_measured_fraction_max 0.995
_diffrn_reflns_theta_full 25.242
_diffrn_reflns_theta_max 27.585
_diffrn_reflns_theta_min 2.932
_diffrn_source 'X-ray tube'
_diffrn_source_target Mo
_diffrn_source_type 'Siemens KFF Mo 2K-90C'
_exptl_absorpt_coefficient_mu 2.155
_exptl_absorpt_correction_T_max 0.7456
_exptl_absorpt_correction_T_min 0.6150
_exptl_absorpt_correction_type multi-scan
_exptl_absorpt_process_details
'SADABS-2016/2 (Bruker,2016/2) was used for absorption correction. wR2(int) was 0.0779 before and 0.0496 after correction. The Ratio of minimum to maximum transmission is 0.8248.'
_exptl_crystal_colour 'clear light yellow'
_exptl_crystal_colour_lustre clear
_exptl_crystal_colour_modifier light
_exptl_crystal_colour_primary yellow
_exptl_crystal_density_diffrn 1.441
_exptl_crystal_description prism
_exptl_crystal_F_000 1728
_exptl_crystal_recrystallization_method
'The material was recrystallised from a mixture of DCM and pentane  by slow evaporation'
_exptl_crystal_size_max 0.36
_exptl_crystal_size_mid 0.243
_exptl_crystal_size_min 0.193
_refine_diff_density_max 1.230
_refine_diff_density_min -1.059
_refine_diff_density_rms 0.109
_refine_ls_extinction_method none
_refine_ls_goodness_of_fit_ref 1.062
_refine_ls_hydrogen_treatment mixed
_refine_ls_matrix_type full
_refine_ls_number_parameters 432
_refine_ls_number_reflns 8943
_refine_ls_number_restraints 0
_refine_ls_restrained_S_all 1.062
_refine_ls_R_factor_all 0.0672
_refine_ls_R_factor_gt 0.0428
_refine_ls_shift/su_max 0.001
_refine_ls_shift/su_mean 0.000
_refine_ls_structure_factor_coef Fsqd
_refine_ls_weighting_details 'w=1/[\s^2^(Fo^2^)+(0.0341P)^2^+14.0897P] where P=(Fo^2^+2Fc^2^)/3'
_refine_ls_weighting_scheme calc
_refine_ls_wR_factor_gt 0.0939
_refine_ls_wR_factor_ref 0.1094
_reflns_Friedel_coverage 0.000
_reflns_number_gt 6922
_reflns_number_total 8943
_reflns_threshold_expression 'I > 2\s(I)'
_cod_data_source_file d0sc04736h2.cif
_cod_data_source_block 8b
_cod_depositor_comments 'Adding full bibliography for 1560000--1560012.cif.'
_cod_database_code 1560001
_shelx_shelxl_version_number 2018/3
_shelx_space_group_comment
;
The symmetry employed for this shelxl refinement is uniquely defined
by the following loop, which should always be used as a source of
symmetry information in preference to the above space-group names.
They are only intended as comments.
;
_shelx_estimated_absorpt_t_max 0.681
_shelx_estimated_absorpt_t_min 0.511
_olex2_refinement_description
;
1. Fixed Uiso
 At 1.2 times of:
  All C(H) groups, All C(H,H) groups
 At 1.5 times of:
  All C(H,H,H) groups
2. Others
 Fixed Sof: C13(0.52) C13A(0.48) C14(0.52) H14(0.52) C14A(0.48) H14A(0.48)
 C15(0.52) H15(0.52) C15A(0.48) H15A(0.48) C16(0.52) H16(0.52) C16A(0.48)
 H16A(0.48) C17(0.52) H17(0.52) C17A(0.48) H17A(0.48) C18(0.52) H18(0.52)
 C18A(0.48) H18A(0.48) Cl2A(0.5) Cl3A(0.5) C29A(0.5) H29A(0.5) H29B(0.5)
 Cl2(0.5) Cl3(0.5) C29(0.5) H29C(0.5) H29D(0.5) Cl4(0.14) Cl5(0.14) C30(0.14)
 H30A(0.14) H30B(0.14)
3.a Ternary CH refined with riding coordinates:
 C7(H7), C10(H10), C19(H19), C22(H22)
3.b Secondary CH2 refined with riding coordinates:
 C29A(H29A,H29B), C29(H29C,H29D), C30(H30A,H30B)
3.c Aromatic/amide H refined with riding coordinates:
 C2(H2), C3(H3), C4(H4), C5(H5), C6(H6), C14(H14), C14A(H14A), C15A(H15A),
 C16(H16), C16A(H16A), C17(H17), C17A(H17A), C18(H18), C18A(H18A)
3.d Idealised Me refined as rotating group:
 C8(H8A,H8B,H8C), C9(H9A,H9B,H9C), C11(H11A,H11B,H11C), C12(H12A,H12B,H12C),
 C20(H20A,H20B,H20C), C21(H21A,H21B,H21C), C23(H23A,H23B,H23C), C24(H24A,H24B,
 H24C), C26(H26A,H26B,H26C), C27(H27A,H27B,H27C), C28(H28A,H28B,H28C)
;
_olex2_diffrn_ambient_temperature_device 'Oxford Cryosystems'
_olex2_submission_special_instructions 'No special instructions were received'

loop_
_space_group_symop_operation_xyz
'x, y, z'
'-x, y+1/2, -z+1/2'
'-x, -y, -z'
'x, -y-1/2, z-1/2'

loop_
_atom_site_label
_atom_site_type_symbol
_atom_site_fract_x
_atom_site_fract_y
_atom_site_fract_z
_atom_site_U_iso_or_equiv
_atom_site_adp_type
_atom_site_occupancy
_atom_site_site_symmetry_order
_atom_site_calc_flag
_atom_site_refinement_flags_posn
_atom_site_refinement_flags_adp
_atom_site_refinement_flags_occupancy
_atom_site_disorder_assembly
_atom_site_disorder_group
Br Br 0.35545(3) 0.51387(2) 0.53744(2) 0.02594(10) Uani 1 1 d . . . . .
Cu Cu 0.43960(4) 0.48486(2) 0.43254(2) 0.01803(10) Uani 1 1 d . . . . .
Ti Ti 0.32383(5) 0.46619(3) 0.17625(3) 0.01341(12) Uani 1 1 d . . . . .
C1 C 0.4718(3) 0.31827(19) 0.15940(16) 0.0159(6) Uani 1 1 d . . . . .
Cl1 Cl 0.41465(7) 0.59009(4) 0.15729(4) 0.01807(17) Uani 1 1 d . . . . .
N1 N 0.4229(2) 0.37255(15) 0.20668(13) 0.0145(5) Uani 1 1 d . . . . .
P1 P 0.45529(7) 0.37118(5) 0.28615(4) 0.01461(17) Uani 1 1 d . . . . .
C2 C 0.5396(3) 0.3496(2) 0.10904(17) 0.0204(7) Uani 1 1 d . . . . .
H2 H 0.555575 0.405420 0.108306 0.024 Uiso 1 1 calc R . . . .
N2 N 0.1784(2) 0.45820(16) 0.23157(13) 0.0164(6) Uani 1 1 d . . . . .
P2 P 0.37807(7) 0.47754(5) 0.32866(4) 0.01387(17) Uani 1 1 d . . . . .
C3 C 0.5843(3) 0.3006(3) 0.05996(18) 0.0283(8) Uani 1 1 d . . . . .
H3 H 0.629773 0.322941 0.025559 0.034 Uiso 1 1 calc R . . . .
N3 N 0.2783(2) 0.43620(17) 0.09986(14) 0.0167(6) Uani 1 1 d . . . . .
P3 P 0.19337(7) 0.47423(5) 0.31182(4) 0.01436(17) Uani 1 1 d . . . . .
C4 C 0.5624(4) 0.2188(2) 0.06127(19) 0.0329(10) Uani 1 1 d . . . . .
H4 H 0.593242 0.184753 0.027992 0.040 Uiso 1 1 calc R . . . .
C5 C 0.4961(4) 0.1876(2) 0.11073(19) 0.0343(10) Uani 1 1 d . . . . .
H5 H 0.481801 0.131551 0.111682 0.041 Uiso 1 1 calc R . . . .
C6 C 0.4492(4) 0.2364(2) 0.15982(18) 0.0255(8) Uani 1 1 d . . . . .
H6 H 0.402051 0.213894 0.193338 0.031 Uiso 1 1 calc R . . . .
C7 C 0.4269(3) 0.27401(19) 0.32525(16) 0.0194(7) Uani 1 1 d . . . . .
H7 H 0.474994 0.233826 0.301282 0.023 Uiso 1 1 calc R . . . .
C8 C 0.4673(3) 0.2724(2) 0.39853(17) 0.0242(8) Uani 1 1 d . . . . .
H8A H 0.427540 0.314505 0.423357 0.036 Uiso 1 1 calc GR . . . .
H8B H 0.550584 0.281719 0.400973 0.036 Uiso 1 1 calc GR . . . .
H8C H 0.449632 0.220058 0.418008 0.036 Uiso 1 1 calc GR . . . .
C9 C 0.3031(3) 0.2466(2) 0.31729(19) 0.0260(8) Uani 1 1 d . . . . .
H9A H 0.274089 0.261365 0.272828 0.039 Uiso 1 1 calc GR . . . .
H9B H 0.255938 0.272320 0.351307 0.039 Uiso 1 1 calc GR . . . .
H9C H 0.299287 0.188230 0.322596 0.039 Uiso 1 1 calc GR . . . .
C10 C 0.6093(3) 0.3907(2) 0.30145(17) 0.0211(7) Uani 1 1 d . . . . .
H10 H 0.621316 0.396165 0.350748 0.025 Uiso 1 1 calc R . . . .
C11 C 0.6842(3) 0.3204(2) 0.27765(18) 0.0241(8) Uani 1 1 d . . . . .
H11A H 0.672871 0.312906 0.229498 0.036 Uiso 1 1 calc GR . . . .
H11B H 0.661906 0.271349 0.301094 0.036 Uiso 1 1 calc GR . . . .
H11C H 0.765421 0.332138 0.287207 0.036 Uiso 1 1 calc GR . . . .
C12 C 0.6458(3) 0.4698(2) 0.26924(19) 0.0248(8) Uani 1 1 d . . . . .
H12A H 0.596998 0.513305 0.285472 0.037 Uiso 1 1 calc GR . . . .
H12B H 0.637460 0.465550 0.220643 0.037 Uiso 1 1 calc GR . . . .
H12C H 0.726396 0.481008 0.280991 0.037 Uiso 1 1 calc GR . . . .
C13 C 0.0666(8) 0.4416(6) 0.2040(5) 0.015(3) Uiso 0.52 1 d . . P A 1
C13A C 0.0756(9) 0.4263(6) 0.2002(5) 0.014(3) Uiso 0.48 1 d . . P A 2
C14 C -0.0112(7) 0.5018(6) 0.1903(4) 0.0178(17) Uiso 0.52 1 d . . P A 1
H14 H 0.005552 0.555693 0.202456 0.021 Uiso 0.52 1 calc R . P A 1
C14A C -0.0177(8) 0.4775(6) 0.1852(4) 0.022(2) Uiso 0.48 1 d . . P A 2
H14A H -0.013814 0.532434 0.197454 0.027 Uiso 0.48 1 calc R . P A 2
C15 C -0.1148(6) 0.4825(6) 0.1584(4) 0.0227(15) Uiso 0.52 1 d . . P A 1
H15 H -0.166(7) 0.529(5) 0.155(4) 0.027 Uiso 0.52 1 d R . P B 1
C15A C -0.1176(7) 0.4475(7) 0.1518(4) 0.0256(18) Uiso 0.48 1 d . . P A 2
H15A H -0.180462 0.481692 0.140769 0.031 Uiso 0.48 1 calc R . P A 2
C16 C -0.1382(6) 0.4051(6) 0.1385(4) 0.0216(14) Uiso 0.52 1 d . . P A 1
H16 H -0.208626 0.393644 0.115795 0.026 Uiso 0.52 1 calc R . P A 1
C16A C -0.1199(8) 0.3681(6) 0.1361(4) 0.0271(18) Uiso 0.48 1 d . . P A 2
H16A H -0.186340 0.346750 0.114426 0.033 Uiso 0.48 1 calc R . P A 2
C17 C -0.0617(7) 0.3444(5) 0.1510(4) 0.0229(16) Uiso 0.52 1 d . . P A 1
H17 H -0.078186 0.290952 0.137635 0.027 Uiso 0.52 1 calc R . P A 1
C17A C -0.0288(8) 0.3176(6) 0.1507(4) 0.0274(19) Uiso 0.48 1 d . . P A 2
H17A H -0.032554 0.262649 0.138406 0.033 Uiso 0.48 1 calc R . P A 2
C18 C 0.0417(8) 0.3635(6) 0.1842(4) 0.023(2) Uiso 0.52 1 d . . P A 1
H18 H 0.095941 0.322210 0.193341 0.028 Uiso 0.52 1 calc R . P A 1
C18A C 0.0676(8) 0.3471(6) 0.1833(4) 0.017(2) Uiso 0.48 1 d . . P A 2
H18A H 0.129327 0.311869 0.194211 0.021 Uiso 0.48 1 calc R . P A 2
C19 C 0.1015(3) 0.4051(2) 0.35907(18) 0.0207(7) Uani 1 1 d . . . . .
H19 H 0.102001 0.353114 0.334310 0.025 Uiso 1 1 calc R . . . .
C20 C 0.1461(3) 0.3868(2) 0.42965(18) 0.0246(8) Uani 1 1 d . . . . .
H20A H 0.135926 0.434008 0.458036 0.037 Uiso 1 1 calc GR . . . .
H20B H 0.228035 0.372964 0.428053 0.037 Uiso 1 1 calc GR . . . .
H20C H 0.102966 0.341605 0.448053 0.037 Uiso 1 1 calc GR . . . .
C21 C -0.0252(3) 0.4324(2) 0.3609(2) 0.0267(8) Uani 1 1 d . . . . .
H21A H -0.053077 0.442723 0.315333 0.040 Uiso 1 1 calc GR . . . .
H21B H -0.031057 0.481476 0.387434 0.040 Uiso 1 1 calc GR . . . .
H21C H -0.071945 0.390162 0.381073 0.040 Uiso 1 1 calc GR . . . .
C22 C 0.1477(3) 0.57692(19) 0.33290(17) 0.0196(7) Uani 1 1 d . . . . .
H22 H 0.064520 0.581053 0.319775 0.024 Uiso 1 1 calc R . . . .
C23 C 0.1554(4) 0.5972(2) 0.40722(19) 0.0305(9) Uani 1 1 d . . . . .
H23A H 0.235626 0.593204 0.422599 0.046 Uiso 1 1 calc GR . . . .
H23B H 0.107935 0.559569 0.432366 0.046 Uiso 1 1 calc GR . . . .
H23C H 0.127467 0.651970 0.414323 0.046 Uiso 1 1 calc GR . . . .
C24 C 0.2115(3) 0.6389(2) 0.29124(19) 0.0259(8) Uani 1 1 d . . . . .
H24A H 0.211135 0.621929 0.244408 0.039 Uiso 1 1 calc GR . . . .
H24B H 0.291139 0.643437 0.307564 0.039 Uiso 1 1 calc GR . . . .
H24C H 0.173110 0.690937 0.294994 0.039 Uiso 1 1 calc GR . . . .
C25 C 0.2482(3) 0.4146(2) 0.03191(16) 0.0192(7) Uani 1 1 d . . . . .
C26 C 0.1284(3) 0.4484(3) 0.01507(18) 0.0281(8) Uani 1 1 d . . . . .
H26A H 0.130792 0.507071 0.016961 0.042 Uiso 1 1 calc GR . . . .
H26B H 0.072797 0.428389 0.047412 0.042 Uiso 1 1 calc GR . . . .
H26C H 0.105084 0.431318 -0.029913 0.042 Uiso 1 1 calc GR . . . .
C27 C 0.3370(3) 0.4501(3) -0.01506(18) 0.0276(8) Uani 1 1 d . . . . .
H27A H 0.413143 0.427868 -0.004317 0.041 Uiso 1 1 calc GR . . . .
H27B H 0.338911 0.508471 -0.009771 0.041 Uiso 1 1 calc GR . . . .
H27C H 0.316007 0.436723 -0.061268 0.041 Uiso 1 1 calc GR . . . .
C28 C 0.2451(4) 0.3230(2) 0.02550(19) 0.0279(8) Uani 1 1 d . . . . .
H28A H 0.188520 0.301134 0.056427 0.042 Uiso 1 1 calc GR . . . .
H28B H 0.321357 0.301066 0.036286 0.042 Uiso 1 1 calc GR . . . .
H28C H 0.223339 0.308308 -0.020316 0.042 Uiso 1 1 calc GR . . . .
Cl2A Cl 0.9776(7) 0.2107(5) 0.3432(3) 0.0402(13) Uani 0.5 1 d . . P C 4
Cl3A Cl 0.8535(6) 0.2360(5) 0.4646(3) 0.100(3) Uani 0.5 1 d . . P C 4
C29A C 0.879(3) 0.1715(19) 0.3960(8) 0.041(4) Uani 0.5 1 d . . P C 4
H29A H 0.907085 0.119134 0.412761 0.049 Uiso 0.5 1 calc R . P C 4
H29B H 0.805853 0.162287 0.371294 0.049 Uiso 0.5 1 calc R . P C 4
Cl2 Cl 0.9891(9) 0.2009(6) 0.3620(4) 0.0458(15) Uani 0.5 1 d . . P D 3
Cl3 Cl 0.8150(4) 0.2613(3) 0.4524(3) 0.0459(9) Uani 0.5 1 d . . P D 3
C29 C 0.874(2) 0.1762(17) 0.4177(8) 0.037(4) Uani 0.5 1 d . . P D 3
H29C H 0.813552 0.146369 0.392938 0.045 Uiso 0.5 1 calc R . P D 3
H29D H 0.904113 0.141058 0.453795 0.045 Uiso 0.5 1 calc R . P D 3
Cl4 Cl 0.9125(9) 0.6517(6) 0.4207(4) 0.057(2) Uani 0.14 1 d . . P . .
Cl5 Cl 0.8492(8) 0.6346(5) 0.2835(4) 0.0446(19) Uani 0.14 1 d . . P . .
C30 C 0.815(3) 0.6415(18) 0.3612(14) 0.033(7) Uani 0.14 1 d . . P . .
H30A H 0.770287 0.592984 0.371975 0.040 Uiso 0.14 1 calc R . P . .
H30B H 0.762269 0.687615 0.364914 0.040 Uiso 0.14 1 calc R . P . .

loop_
_atom_site_aniso_label
_atom_site_aniso_U_11
_atom_site_aniso_U_22
_atom_site_aniso_U_33
_atom_site_aniso_U_23
_atom_site_aniso_U_13
_atom_site_aniso_U_12
Br 0.0288(2) 0.0325(2) 0.01644(17) -0.00499(14) -0.00336(14) 0.00181(16)
Cu 0.0255(2) 0.0163(2) 0.01222(19) -0.00280(15) -0.00328(16) 0.00078(17)
Ti 0.0168(3) 0.0103(3) 0.0131(3) 0.0000(2) -0.0018(2) 0.0008(2)
C1 0.0192(16) 0.0156(15) 0.0128(15) -0.0046(12) -0.0068(13) 0.0058(13)
Cl1 0.0257(4) 0.0070(3) 0.0216(4) 0.0009(3) 0.0035(3) -0.0046(3)
N1 0.0201(14) 0.0109(12) 0.0125(13) -0.0020(10) -0.0026(11) 0.0015(11)
P1 0.0206(4) 0.0119(4) 0.0112(4) -0.0015(3) -0.0028(3) 0.0025(3)
C2 0.0193(17) 0.0246(17) 0.0171(16) -0.0068(14) -0.0024(13) 0.0026(14)
N2 0.0186(14) 0.0155(13) 0.0148(13) -0.0015(11) -0.0034(11) -0.0005(11)
P2 0.0175(4) 0.0118(4) 0.0123(4) -0.0025(3) -0.0010(3) 0.0007(3)
C3 0.0252(19) 0.042(2) 0.0178(17) -0.0070(16) -0.0020(15) 0.0094(17)
N3 0.0175(14) 0.0169(13) 0.0157(13) 0.0020(11) -0.0006(11) 0.0024(11)
P3 0.0181(4) 0.0112(4) 0.0138(4) -0.0006(3) -0.0007(3) 0.0003(3)
C4 0.046(2) 0.034(2) 0.0186(18) -0.0132(16) -0.0121(17) 0.0228(19)
C5 0.062(3) 0.0169(17) 0.0238(19) -0.0068(15) -0.0154(19) 0.0145(18)
C6 0.043(2) 0.0164(16) 0.0172(17) -0.0016(13) -0.0066(16) 0.0056(16)
C7 0.0311(19) 0.0121(15) 0.0151(16) 0.0014(12) -0.0009(14) 0.0062(14)
C8 0.037(2) 0.0204(17) 0.0152(17) 0.0017(13) -0.0011(15) 0.0071(15)
C9 0.034(2) 0.0170(17) 0.0273(19) 0.0052(15) -0.0005(16) 0.0002(15)
C10 0.0233(18) 0.0234(17) 0.0164(16) -0.0046(14) -0.0050(14) 0.0027(14)
C11 0.0247(18) 0.0266(18) 0.0210(17) -0.0055(15) -0.0030(15) 0.0073(15)
C12 0.0199(17) 0.0256(19) 0.0290(19) -0.0041(15) 0.0011(15) -0.0006(15)
C19 0.0231(18) 0.0170(16) 0.0221(17) 0.0037(14) 0.0001(14) -0.0042(14)
C20 0.029(2) 0.0218(18) 0.0227(18) 0.0058(14) 0.0001(15) -0.0034(15)
C21 0.0213(18) 0.030(2) 0.029(2) 0.0048(16) 0.0007(15) -0.0032(15)
C22 0.0280(18) 0.0125(15) 0.0183(16) -0.0015(13) -0.0011(14) 0.0050(13)
C23 0.050(3) 0.0187(18) 0.0228(19) -0.0030(15) -0.0025(18) 0.0062(17)
C24 0.035(2) 0.0128(16) 0.030(2) 0.0023(14) 0.0057(17) 0.0043(15)
C25 0.0213(17) 0.0217(17) 0.0145(15) 0.0006(13) -0.0046(13) 0.0049(14)
C26 0.027(2) 0.039(2) 0.0173(17) 0.0028(16) -0.0049(15) 0.0060(17)
C27 0.028(2) 0.037(2) 0.0170(17) 0.0041(16) 0.0018(15) 0.0004(17)
C28 0.037(2) 0.0237(18) 0.0225(18) -0.0062(15) -0.0076(16) -0.0012(16)
Cl2A 0.041(3) 0.032(2) 0.048(3) -0.006(2) 0.013(2) -0.0156(19)
Cl3A 0.092(5) 0.164(7) 0.044(3) -0.035(4) 0.030(3) -0.078(4)
C29A 0.058(8) 0.039(6) 0.026(9) 0.003(9) 0.013(8) -0.013(5)
Cl2 0.052(2) 0.034(2) 0.051(4) -0.006(2) -0.002(3) -0.0037(16)
Cl3 0.050(2) 0.0547(17) 0.0336(19) -0.0083(13) 0.0157(15) -0.0230(15)
C29 0.041(7) 0.036(7) 0.035(11) 0.012(9) 0.003(9) -0.017(5)
Cl4 0.066(6) 0.068(6) 0.035(4) 0.001(4) -0.004(4) 0.028(5)
Cl5 0.052(5) 0.033(4) 0.048(5) 0.000(3) -0.018(4) 0.007(3)
C30 0.042(17) 0.030(15) 0.029(15) 0.003(12) -0.011(13) 0.016(13)

loop_
_atom_type_symbol
_atom_type_description
_atom_type_scat_dispersion_real
_atom_type_scat_dispersion_imag
_atom_type_scat_source
C C 0.0033 0.0016 'International Tables Vol C Tables 4.2.6.8 and 6.1.1.4'
H H 0.0000 0.0000 'International Tables Vol C Tables 4.2.6.8 and 6.1.1.4'
Br Br -0.2901 2.4595 'International Tables Vol C Tables 4.2.6.8 and 6.1.1.4'
Cl Cl 0.1484 0.1585 'International Tables Vol C Tables 4.2.6.8 and 6.1.1.4'
Cu Cu 0.3201 1.2651 'International Tables Vol C Tables 4.2.6.8 and 6.1.1.4'
N N 0.0061 0.0033 'International Tables Vol C Tables 4.2.6.8 and 6.1.1.4'
P P 0.1023 0.0942 'International Tables Vol C Tables 4.2.6.8 and 6.1.1.4'
Ti Ti 0.2776 0.4457 'International Tables Vol C Tables 4.2.6.8 and 6.1.1.4'

loop_
_geom_angle_atom_site_label_1
_geom_angle_atom_site_label_2
_geom_angle_atom_site_label_3
_geom_angle
_geom_angle_site_symmetry_1
_geom_angle_site_symmetry_3
_geom_angle_publ_flag
Cu Br Cu 78.977(18) . 3_666 ?
Br Cu Br 101.021(18) . 3_666 ?
P2 Cu Br 122.43(3) . 3_666 ?
P2 Cu Br 135.78(3) . . ?
N1 Ti Cl1 118.11(8) . . ?
N1 Ti N2 104.90(11) . . ?
N2 Ti Cl1 121.47(8) . . ?
N3 Ti Cl1 104.43(10) . . ?
N3 Ti N1 102.32(12) . . ?
N3 Ti N2 102.85(12) . . ?
C2 C1 N1 118.4(3) . . ?
C6 C1 N1 122.7(3) . . ?
C6 C1 C2 118.8(3) . . ?
C1 N1 Ti 121.1(2) . . ?
C1 N1 P1 123.2(2) . . ?
P1 N1 Ti 115.23(14) . . ?
N1 P1 P2 106.33(10) . . ?
N1 P1 C7 112.92(15) . . ?
N1 P1 C10 111.75(16) . . ?
C7 P1 P2 118.55(12) . . ?
C7 P1 C10 105.44(16) . . ?
C10 P1 P2 101.29(11) . . ?
C3 C2 C1 121.1(3) . . ?
P3 N2 Ti 116.49(15) . . ?
C13 N2 Ti 123.9(4) . . ?
C13 N2 P3 119.6(4) . . ?
C13A N2 Ti 118.3(4) . . ?
C13A N2 P3 124.4(4) . . ?
P1 P2 Cu 106.70(4) . . ?
P3 P2 Cu 117.22(5) . . ?
P3 P2 P1 109.39(5) . . ?
C2 C3 C4 119.7(4) . . ?
C25 N3 Ti 174.7(3) . . ?
N2 P3 P2 104.40(11) . . ?
N2 P3 C19 110.38(15) . . ?
N2 P3 C22 110.48(15) . . ?
C19 P3 P2 121.02(12) . . ?
C19 P3 C22 107.02(17) . . ?
C22 P3 P2 103.18(12) . . ?
C5 C4 C3 119.6(4) . . ?
C4 C5 C6 121.3(4) . . ?
C1 C6 C5 119.6(4) . . ?
C8 C7 P1 111.7(2) . . ?
C9 C7 P1 113.5(2) . . ?
C9 C7 C8 111.9(3) . . ?
C11 C10 P1 111.4(2) . . ?
C12 C10 P1 110.9(2) . . ?
C12 C10 C11 111.4(3) . . ?
C14 C13 N2 121.7(8) . . ?
C14 C13 C18 119.6(8) . . ?
C18 C13 N2 118.4(8) . . ?
C14A C13A N2 119.9(8) . . ?
C18A C13A N2 121.2(8) . . ?
C18A C13A C14A 119.0(9) . . ?
C13 C14 C15 118.9(9) . . ?
C13A C14A C15A 120.5(9) . . ?
C16 C15 C14 121.0(8) . . ?
C16A C15A C14A 117.6(8) . . ?
C17 C16 C15 121.1(7) . . ?
C15A C16A C17A 122.2(9) . . ?
C16 C17 C18 118.0(8) . . ?
C18A C17A C16A 119.8(9) . . ?
C13 C18 C17 121.5(9) . . ?
C13A C18A C17A 120.9(10) . . ?
C20 C19 P3 114.1(2) . . ?
C20 C19 C21 110.4(3) . . ?
C21 C19 P3 112.9(2) . . ?
C23 C22 P3 114.6(2) . . ?
C24 C22 P3 111.1(2) . . ?
C24 C22 C23 111.1(3) . . ?
N3 C25 C26 108.8(3) . . ?
N3 C25 C27 109.1(3) . . ?
N3 C25 C28 109.4(3) . . ?
C27 C25 C26 109.9(3) . . ?
C27 C25 C28 110.5(3) . . ?
C28 C25 C26 109.1(3) . . ?
Cl2A C29A Cl3A 111.8(17) . . ?
Cl3 C29 Cl2 111.3(15) . . ?
Cl5 C30 Cl4 122(2) . . ?

loop_
_geom_bond_atom_site_label_1
_geom_bond_atom_site_label_2
_geom_bond_distance
_geom_bond_site_symmetry_2
_geom_bond_publ_flag
Br Cu 2.3808(6) . ?
Br Cu 2.4472(6) 3_666 ?
Cu P2 2.1948(9) . ?
Ti Cl1 2.3541(9) . ?
Ti N1 2.029(3) . ?
Ti N2 2.038(3) . ?
Ti N3 1.688(3) . ?
C1 N1 1.434(4) . ?
C1 C2 1.391(5) . ?
C1 C6 1.391(5) . ?
N1 P1 1.632(3) . ?
P1 P2 2.1682(11) . ?
P1 C7 1.833(3) . ?
P1 C10 1.839(4) . ?
C2 C3 1.385(5) . ?
N2 P3 1.637(3) . ?
N2 C13 1.430(9) . ?
N2 C13A 1.443(10) . ?
P2 P3 2.1676(12) . ?
C3 C4 1.389(6) . ?
N3 C25 1.447(4) . ?
P3 C19 1.842(3) . ?
P3 C22 1.844(3) . ?
C4 C5 1.367(6) . ?
C5 C6 1.394(5) . ?
C7 C8 1.536(5) . ?
C7 C9 1.515(5) . ?
C10 C11 1.541(5) . ?
C10 C12 1.530(5) . ?
C13 C14 1.376(13) . ?
C13 C18 1.392(12) . ?
C13A C14A 1.409(13) . ?
C13A C18A 1.366(14) . ?
C14 C15 1.393(11) . ?
C14A C15A 1.422(13) . ?
C15 C16 1.378(11) . ?
C15A C16A 1.362(13) . ?
C16 C17 1.368(12) . ?
C16A C17A 1.381(13) . ?
C17 C18 1.401(12) . ?
C17A C18A 1.379(12) . ?
C19 C20 1.531(5) . ?
C19 C21 1.540(5) . ?
C22 C23 1.529(5) . ?
C22 C24 1.527(5) . ?
C25 C26 1.535(5) . ?
C25 C27 1.526(5) . ?
C25 C28 1.534(5) . ?
Cl2A C29A 1.70(2) . ?
Cl3A C29A 1.77(2) . ?
Cl2 C29 1.80(2) . ?
Cl3 C29 1.73(3) . ?
Cl4 C30 1.64(3) . ?
Cl5 C30 1.62(3) . ?
